data_2230612
loop_
_publ_author_name
'Betz, Richard'
'Gerber, Thomas'

_publ_section_title
;
 Sodium <i>p</i>-toluenesulfinate tetrahydrate
;
_journal_coeditor_code DN2695
_journal_issue 7
_journal_name_full 'Acta Crystallographica Section E'
_journal_page_first m898
_journal_paper_doi 10.1107/S1600536811021738
_journal_volume 67
_journal_year 2011
_chemical_formula_iupac 'Na +, C7 H7 O2 S -, 4H2 O'
_chemical_formula_moiety 'H8 Na O4, C7 H7 O2 S'
_chemical_formula_sum 'C7 H15 Na O6 S'
_chemical_formula_weight 250.24
_chemical_name_systematic
;
Sodium <i>p</i>-toluenesulfinate tetrahydrate
;
_space_group_IT_number 14
_symmetry_cell_setting monoclinic
_symmetry_space_group_name_Hall '-P 2ybc'
_symmetry_space_group_name_H-M 'P 1 21/c 1'
_atom_sites_solution_hydrogens geom
_atom_sites_solution_primary direct
_atom_sites_solution_secondary difmap
_audit_creation_method SHELXL-97
_cell_angle_alpha 90.00
_cell_angle_beta 100.166(5)
_cell_angle_gamma 90.00
_cell_formula_units_Z 4
_cell_length_a 15.9432(19)
_cell_length_b 6.1825(7)
_cell_length_c 12.2668(15)
_cell_measurement_reflns_used 7792
_cell_measurement_temperature 200(2)
_cell_measurement_theta_max 27.43
_cell_measurement_theta_min 2.60
_cell_volume 1190.1(2)
_computing_cell_refinement 'SAINT (Bruker, 2010)'
_computing_data_collection 'APEX2 (Bruker, 2010)'
_computing_data_reduction 'SAINT (Bruker, 2010)'
_computing_molecular_graphics 'ORTEPIII (Farrugia, 1997) and MERCURY (Macrae et al., 2008)'
_computing_publication_material 'SHELXL97 (Sheldrick, 2008), PLATON (Spek, 2009)'
_computing_structure_refinement 'SHELXL97 (Sheldrick, 2008)'
_computing_structure_solution 'SHELXS97 (Sheldrick, 2008)'
_diffrn_ambient_temperature 200(2)
_diffrn_measured_fraction_theta_full 0.992
_diffrn_measured_fraction_theta_max 0.992
_diffrn_measurement_device_type 'Bruker APEXII CCD'
_diffrn_measurement_method '\f and \w scans'
_diffrn_radiation_monochromator graphite
_diffrn_radiation_source 'fine-focus sealed tube'
_diffrn_radiation_type MoK\a
_diffrn_radiation_wavelength 0.71073
_diffrn_reflns_av_R_equivalents 0.0245
_diffrn_reflns_av_sigmaI/netI 0.0226
_diffrn_reflns_limit_h_max 20
_diffrn_reflns_limit_h_min -21
_diffrn_reflns_limit_k_max 8
_diffrn_reflns_limit_k_min -5
_diffrn_reflns_limit_l_max 16
_diffrn_reflns_limit_l_min -16
_diffrn_reflns_number 10741
_diffrn_reflns_theta_full 27.99
_diffrn_reflns_theta_max 27.99
_diffrn_reflns_theta_min 3.37
_exptl_absorpt_coefficient_mu 0.314
_exptl_absorpt_correction_T_max 1.0000
_exptl_absorpt_correction_T_min 0.8256
_exptl_absorpt_correction_type multi-scan
_exptl_absorpt_process_details
;
(SADABS; Bruker, 2008)
;
_exptl_crystal_colour colourless
_exptl_crystal_density_diffrn 1.397
_exptl_crystal_density_method 'not measured'
_exptl_crystal_description platelet
_exptl_crystal_F_000 528
_exptl_crystal_size_max 0.527
_exptl_crystal_size_mid 0.388
_exptl_crystal_size_min 0.212
_refine_diff_density_max 0.718
_refine_diff_density_min -0.231
_refine_ls_extinction_method none
_refine_ls_goodness_of_fit_ref 1.107
_refine_ls_hydrogen_treatment mixed
_refine_ls_matrix_type full
_refine_ls_number_parameters 162
_refine_ls_number_reflns 2846
_refine_ls_number_restraints 12
_refine_ls_restrained_S_all 1.106
_refine_ls_R_factor_all 0.0335
_refine_ls_R_factor_gt 0.0294
_refine_ls_shift/su_max 0.001
_refine_ls_shift/su_mean 0.000
_refine_ls_structure_factor_coef Fsqd
_refine_ls_weighting_details 'calc w=1/[\s^2^(Fo^2^)+(0.0378P)^2^+0.5350P] where P=(Fo^2^+2Fc^2^)/3'
_refine_ls_weighting_scheme calc
_refine_ls_wR_factor_gt 0.0837
_refine_ls_wR_factor_ref 0.0874
_reflns_number_gt 2554
_reflns_number_total 2846
_reflns_threshold_expression >2sigma(I)
_cod_data_source_file dn2695.cif
_cod_data_source_block I
_cod_original_sg_symbol_H-M 'P 21/c  '
_cod_database_code 2230612
_cod_database_fobs_code 2230612

loop_
_symmetry_equiv_pos_as_xyz
'x, y, z'
'-x, y+1/2, -z+1/2'
'-x, -y, -z'
'x, -y-1/2, z-1/2'

loop_
_atom_site_type_symbol
_atom_site_label
_atom_site_fract_x
_atom_site_fract_y
_atom_site_fract_z
_atom_site_U_iso_or_equiv
_atom_site_adp_type
_atom_site_calc_flag
_atom_site_refinement_flags
_atom_site_occupancy
_atom_site_symmetry_multiplicity
_atom_site_disorder_assembly
_atom_site_disorder_group
Na Na1 0.45418(3) 0.75184(9) 0.02242(4) 0.02500(14) Uani d . 1 1 . .
O O3 0.39909(7) 0.88972(17) 0.17974(9) 0.0287(2) Uani d D 1 1 . .
H H31 0.3681(11) 0.796(2) 0.1963(17) 0.043 Uiso d D 1 1 . .
H H32 0.3672(11) 0.990(2) 0.1611(16) 0.043 Uiso d D 1 1 . .
O O4 0.48457(7) 0.41959(17) 0.12242(8) 0.0274(2) Uani d D 1 1 . .
H H41 0.4404(8) 0.378(3) 0.1373(15) 0.041 Uiso d D 1 1 . .
H H42 0.5152(10) 0.417(3) 0.1824(11) 0.041 Uiso d D 1 1 . .
O O5 0.59271(7) 0.89815(18) 0.06769(9) 0.0293(2) Uani d D 1 1 . .
H H51 0.6176(11) 0.927(3) 0.1281(11) 0.044 Uiso d D 1 1 . .
H H52 0.6263(11) 0.846(3) 0.0338(14) 0.044 Uiso d D 1 1 . .
O O6 0.31527(9) 0.6560(3) -0.07052(11) 0.0501(4) Uani d D 1 1 . .
H H61 0.2992(17) 0.711(4) -0.1295(14) 0.075 Uiso d D 1 1 . .
H H62 0.2971(16) 0.537(2) -0.072(2) 0.075 Uiso d D 1 1 . .
S S1 0.25275(2) 0.41422(5) 0.14718(3) 0.02338(10) Uani d . 1 1 . .
O O1 0.30441(6) 0.54447(17) 0.24003(8) 0.0293(2) Uani d . 1 1 . .
O O2 0.31037(7) 0.26401(18) 0.09734(9) 0.0342(2) Uani d . 1 1 . .
C C1 0.19547(8) 0.2298(2) 0.22163(11) 0.0230(3) Uani d . 1 1 . .
C C2 0.17035(9) 0.2961(2) 0.31990(12) 0.0280(3) Uani d . 1 1 . .
H H2 0.1867 0.4342 0.3504 0.034 Uiso calc R 1 1 . .
C C3 0.12128(9) 0.1588(3) 0.37294(12) 0.0306(3) Uani d . 1 1 . .
H H3 0.1042 0.2048 0.4396 0.037 Uiso calc R 1 1 . .
C C4 0.09673(8) -0.0448(2) 0.33007(12) 0.0287(3) Uani d . 1 1 . .
C C5 0.12217(9) -0.1073(2) 0.23143(13) 0.0298(3) Uani d . 1 1 . .
H H5 0.1056 -0.2451 0.2006 0.036 Uiso calc R 1 1 . .
C C6 0.17114(9) 0.0278(2) 0.17743(12) 0.0271(3) Uani d . 1 1 . .
H H6 0.1879 -0.0178 0.1105 0.032 Uiso calc R 1 1 . .
C C7 0.04458(11) -0.1935(3) 0.38969(15) 0.0422(4) Uani d . 1 1 . .
H H7A 0.0714 -0.2048 0.4678 0.063 Uiso calc R 1 1 . .
H H7B 0.0416 -0.3372 0.3555 0.063 Uiso calc R 1 1 . .
H H7C -0.0131 -0.1349 0.3845 0.063 Uiso calc R 1 1 . .

loop_
_atom_site_aniso_label
_atom_site_aniso_U_11
_atom_site_aniso_U_22
_atom_site_aniso_U_33
_atom_site_aniso_U_12
_atom_site_aniso_U_13
_atom_site_aniso_U_23
Na1 0.0267(3) 0.0233(3) 0.0256(3) 0.0000(2) 0.0062(2) 0.0000(2)
O3 0.0328(5) 0.0258(5) 0.0283(5) -0.0027(4) 0.0078(4) 0.0004(4)
O4 0.0267(5) 0.0300(5) 0.0259(5) -0.0014(4) 0.0057(4) 0.0009(4)
O5 0.0277(5) 0.0322(6) 0.0275(5) -0.0005(4) 0.0036(4) -0.0044(4)
O6 0.0465(7) 0.0606(9) 0.0391(6) -0.0253(7) -0.0043(5) 0.0124(6)
S1 0.02337(17) 0.02331(18) 0.02327(17) -0.00030(12) 0.00355(12) 0.00159(12)
O1 0.0332(5) 0.0270(5) 0.0266(5) -0.0075(4) 0.0021(4) 0.0002(4)
O2 0.0374(6) 0.0302(5) 0.0403(6) -0.0011(4) 0.0212(5) -0.0026(4)
C1 0.0190(6) 0.0247(6) 0.0251(6) 0.0006(5) 0.0034(5) 0.0016(5)
C2 0.0284(7) 0.0272(7) 0.0291(7) -0.0020(5) 0.0071(5) -0.0040(5)
C3 0.0288(7) 0.0365(8) 0.0281(7) -0.0016(6) 0.0093(5) -0.0014(6)
C4 0.0210(6) 0.0325(7) 0.0325(7) -0.0016(5) 0.0046(5) 0.0046(6)
C5 0.0261(7) 0.0253(7) 0.0377(8) -0.0026(5) 0.0043(6) -0.0018(6)
C6 0.0254(6) 0.0276(7) 0.0284(6) 0.0000(5) 0.0054(5) -0.0031(5)
C7 0.0392(9) 0.0421(9) 0.0481(9) -0.0111(7) 0.0153(7) 0.0055(8)

loop_
_atom_type_symbol
_atom_type_description
_atom_type_scat_dispersion_real
_atom_type_scat_dispersion_imag
_atom_type_scat_source
C C 0.0033 0.0016 'International Tables Vol C Tables 4.2.6.8 and 6.1.1.4'
H H 0.0000 0.0000 'International Tables Vol C Tables 4.2.6.8 and 6.1.1.4'
Na Na 0.0362 0.0249 'International Tables Vol C Tables 4.2.6.8 and 6.1.1.4'
O O 0.0106 0.0060 'International Tables Vol C Tables 4.2.6.8 and 6.1.1.4'
S S 0.1246 0.1234 'International Tables Vol C Tables 4.2.6.8 and 6.1.1.4'

loop_
_geom_angle_atom_site_label_1
_geom_angle_atom_site_label_2
_geom_angle_atom_site_label_3
_geom_angle_site_symmetry_1
_geom_angle_site_symmetry_3
_geom_angle
_geom_angle_publ_flag
O5 Na1 O6 . . 163.96(5) ?
O5 Na1 O4 . . 96.42(4) ?
O6 Na1 O4 . . 96.81(5) ?
O5 Na1 O3 . . 97.70(4) ?
O6 Na1 O3 . . 91.82(5) ?
O4 Na1 O3 . . 87.86(4) ?
O5 Na1 O4 . 3_665 81.86(4) ?
O6 Na1 O4 . 3_665 90.07(5) ?
O4 Na1 O4 . 3_665 85.93(4) ?
O3 Na1 O4 . 3_665 173.68(4) ?
O5 Na1 O5 . 3_675 88.08(4) ?
O6 Na1 O5 . 3_675 79.76(5) ?
O4 Na1 O5 . 3_675 172.58(4) ?
O3 Na1 O5 . 3_675 85.68(4) ?
O4 Na1 O5 3_665 3_675 100.59(4) ?
O5 Na1 Na1 . 3_675 45.46(3) ?
O6 Na1 Na1 . 3_675 121.63(4) ?
O4 Na1 Na1 . 3_675 141.52(4) ?
O3 Na1 Na1 . 3_675 92.13(3) ?
O4 Na1 Na1 3_665 3_675 92.01(3) ?
O5 Na1 Na1 3_675 3_675 42.62(3) ?
O5 Na1 Na1 . 3_665 88.79(3) ?
O6 Na1 Na1 . 3_665 94.68(5) ?
O4 Na1 Na1 . 3_665 43.19(3) ?
O3 Na1 Na1 . 3_665 131.04(4) ?
O4 Na1 Na1 3_665 3_665 42.74(3) ?
O5 Na1 Na1 3_675 3_665 143.21(4) ?
Na1 Na1 Na1 3_675 3_665 123.83(3) ?
Na1 O3 H31 . . 105.8(15) ?
Na1 O3 H32 . . 110.1(14) ?
H31 O3 H32 . . 103.7(16) ?
Na1 O4 Na1 . 3_665 94.07(4) ?
Na1 O4 H41 . . 106.7(14) ?
Na1 O4 H41 3_665 . 120.8(14) ?
Na1 O4 H42 . . 121.2(14) ?
Na1 O4 H42 3_665 . 113.7(14) ?
H41 O4 H42 . . 101.5(16) ?
Na1 O5 Na1 . 3_675 91.92(4) ?
Na1 O5 H51 . . 126.7(14) ?
Na1 O5 H51 3_675 . 106.2(15) ?
Na1 O5 H52 . . 114.0(14) ?
Na1 O5 H52 3_675 . 107.3(15) ?
H51 O5 H52 . . 107.7(16) ?
Na1 O6 H61 . . 116.7(19) ?
Na1 O6 H62 . . 123.4(19) ?
H61 O6 H62 . . 108(2) ?
O2 S1 O1 . . 110.04(6) ?
O2 S1 C1 . . 102.39(6) ?
O1 S1 C1 . . 102.23(6) ?
C6 C1 C2 . . 119.84(13) ?
C6 C1 S1 . . 120.09(10) ?
C2 C1 S1 . . 119.91(10) ?
C3 C2 C1 . . 119.68(13) ?
C3 C2 H2 . . 120.2 ?
C1 C2 H2 . . 120.2 ?
C2 C3 C4 . . 121.22(13) ?
C2 C3 H3 . . 119.4 ?
C4 C3 H3 . . 119.4 ?
C3 C4 C5 . . 118.14(13) ?
C3 C4 C7 . . 120.58(14) ?
C5 C4 C7 . . 121.27(14) ?
C6 C5 C4 . . 121.35(14) ?
C6 C5 H5 . . 119.3 ?
C4 C5 H5 . . 119.3 ?
C5 C6 C1 . . 119.76(13) ?
C5 C6 H6 . . 120.1 ?
C1 C6 H6 . . 120.1 ?
C4 C7 H7A . . 109.5 ?
C4 C7 H7B . . 109.5 ?
H7A C7 H7B . . 109.5 ?
C4 C7 H7C . . 109.5 ?
H7A C7 H7C . . 109.5 ?
H7B C7 H7C . . 109.5 ?

loop_
_geom_bond_atom_site_label_1
_geom_bond_atom_site_label_2
_geom_bond_site_symmetry_2
_geom_bond_distance
_geom_bond_publ_flag
Na1 O5 . 2.3604(12) ?
Na1 O6 . 2.3801(13) ?
Na1 O4 . 2.3977(12) ?
Na1 O3 . 2.4127(12) ?
Na1 O4 3_665 2.4178(12) ?
Na1 O5 3_675 2.4843(12) ?
Na1 Na1 3_675 3.4837(11) ?
O3 H31 . 0.810(11) ?
O3 H32 . 0.807(11) ?
O4 Na1 3_665 2.4178(12) ?
O4 H41 . 0.801(11) ?
O4 H42 . 0.809(12) ?
O5 Na1 3_675 2.4843(12) ?
O5 H51 . 0.798(11) ?
O5 H52 . 0.802(11) ?
O6 H61 . 0.799(12) ?
O6 H62 . 0.792(12) ?
S1 O2 . 1.5094(11) ?
S1 O1 . 1.5142(10) ?
S1 C1 . 1.8062(14) ?
C1 C6 . 1.3893(19) ?
C1 C2 . 1.3971(19) ?
C2 C3 . 1.391(2) ?
C2 H2 . 0.9500 ?
C3 C4 . 1.394(2) ?
C3 H3 . 0.9500 ?
C4 C5 . 1.397(2) ?
C4 C7 . 1.512(2) ?
C5 C6 . 1.389(2) ?
C5 H5 . 0.9500 ?
C6 H6 . 0.9500 ?
C7 H7A . 0.9800 ?
C7 H7B . 0.9800 ?
C7 H7C . 0.9800 ?

loop_
_geom_contact_atom_site_label_1
_geom_contact_atom_site_label_2
_geom_contact_distance
_geom_contact_site_symmetry_1
_geom_contact_site_symmetry_2
_geom_contact_publ_flag
? ? ? ? ? ?

loop_
_geom_hbond_atom_site_label_D
_geom_hbond_atom_site_label_H
_geom_hbond_atom_site_label_A
_geom_hbond_site_symmetry_A
_geom_hbond_distance_DH
_geom_hbond_distance_HA
_geom_hbond_distance_DA
_geom_hbond_angle_DHA
O3 H31 O1 . 0.810(11) 1.983(12) 2.7885(14) 173.1(19)
O3 H32 O2 1_565 0.807(11) 2.015(12) 2.8059(16) 166.4(19)
O4 H41 O2 . 0.801(11) 2.162(13) 2.9038(15) 154.1(18)
O4 H42 O3 2_645 0.809(12) 1.985(12) 2.7884(15) 172.7(19)
O5 H51 O1 2_655 0.798(11) 1.994(12) 2.7760(15) 167(2)
O5 H52 O2 3_665 0.802(11) 2.155(12) 2.9319(15) 163.3(19)
O6 H61 O1 4_575 0.799(12) 2.214(15) 2.9528(17) 154(2)
O6 H62 Cg 4_554 0.792(12) 2.89(2) 3.3782(17) 122(2)

loop_
_geom_torsion_atom_site_label_1
_geom_torsion_atom_site_label_2
_geom_torsion_atom_site_label_3
_geom_torsion_atom_site_label_4
_geom_torsion_site_symmetry_1
_geom_torsion_site_symmetry_2
_geom_torsion_site_symmetry_3
_geom_torsion_site_symmetry_4
_geom_torsion
_geom_torsion_publ_flag
O5 Na1 O4 Na1 . . . 3_665 -81.33(4) ?
O6 Na1 O4 Na1 . . . 3_665 89.58(5) ?
O3 Na1 O4 Na1 . . . 3_665 -178.84(4) ?
O4 Na1 O4 Na1 3_665 . . 3_665 0.0 ?
O5 Na1 O4 Na1 3_675 . . 3_665 151.6(3) ?
Na1 Na1 O4 Na1 3_675 . . 3_665 -88.11(6) ?
O6 Na1 O5 Na1 . . . 3_675 40.5(2) ?
O4 Na1 O5 Na1 . . . 3_675 -174.08(4) ?
O3 Na1 O5 Na1 . . . 3_675 -85.38(4) ?
O4 Na1 O5 Na1 3_665 . . 3_675 100.98(4) ?
O5 Na1 O5 Na1 3_675 . . 3_675 0.0 ?
Na1 Na1 O5 Na1 3_665 . . 3_675 143.33(4) ?
O2 S1 C1 C6 . . . . -37.45(12) ?
O1 S1 C1 C6 . . . . -151.45(11) ?
O2 S1 C1 C2 . . . . 147.07(12) ?
O1 S1 C1 C2 . . . . 33.07(12) ?
C6 C1 C2 C3 . . . . 0.2(2) ?
S1 C1 C2 C3 . . . . 175.65(11) ?
C1 C2 C3 C4 . . . . 0.2(2) ?
C2 C3 C4 C5 . . . . -0.5(2) ?
C2 C3 C4 C7 . . . . 179.01(14) ?
C3 C4 C5 C6 . . . . 0.5(2) ?
C7 C4 C5 C6 . . . . -179.03(14) ?
C4 C5 C6 C1 . . . . -0.2(2) ?
C2 C1 C6 C5 . . . . -0.2(2) ?
S1 C1 C6 C5 . . . . -175.66(11) ?
